data_1526458
loop_
_publ_author_name
'Ivanov, S.A.'
'Orlov, V.G.'
'Tellgren, R.'
'Rundlof, H.'

_publ_section_title
;
 Structural studies of alpha-(Bi2 O3) by neutron powder diffraction
;
_journal_name_full 'Powder Diffraction'
_journal_page_first 227
_journal_page_last 230
_journal_volume 16
_journal_year 2001
_chemical_formula_sum 'Bi2 O3'
_space_group_IT_number 14
_symmetry_space_group_name_Hall '-P 2ybc'
_symmetry_space_group_name_H-M 'P 1 21/c 1'
_cell_angle_alpha 90
_cell_angle_beta 112.97
_cell_angle_gamma 90
_cell_formula_units_Z 4
_cell_length_a 5.8444
_cell_length_b 8.1574
_cell_length_c 7.5032
_cell_volume 329.352
_citation_journal_id_ASTM PODIE2
_cod_data_source_file Ivanov_PODIE2_2001_1874.cif
_cod_data_source_block Bi2O3
_cod_original_cell_volume 329.3523
_cod_database_code 1526458

loop_
_symmetry_equiv_pos_as_xyz
x,y,z
-x,y+1/2,-z+1/2
-x,-y,-z
x,-y-1/2,z-1/2

loop_
_atom_site_label
_atom_site_type_symbol
_atom_site_fract_x
_atom_site_fract_y
_atom_site_fract_z
_atom_site_occupancy
_atom_site_U_iso_or_equiv
O1 O-2 0.7771 0.3043 0.7074 1 0.0
Bi1 Bi+3 0.5227 0.1837 0.3615 1 0.0
O3 O-2 0.268 0.0283 0.5106 1 0.0
Bi2 Bi+3 0.0401 0.0426 0.7762 1 0.0
O2 O-2 0.2351 0.0477 0.1272 1 0.0
